data_1553941
loop_
_publ_author_name
'Han, Jianxin'
'Niu, Sheng-Tong'
'Liu, Yushuang'
'Gan, Lishe'
'Wang, Tianfu'
'Lu, Chong-Dao'
'Yuan, Tao'

_publ_section_title
;
 Robustanoids A and B, two novel pyrrolo[2,3-b]indole alkaloids from
 Coffea canephora: isolation and total synthesis
;
_journal_issue 4
_journal_name_full 'Organic Chemistry Frontiers'
_journal_page_first 586
_journal_paper_doi 10.1039/C7QO00931C
_journal_volume 5
_journal_year 2018
_chemical_absolute_configuration syn
_chemical_formula_moiety 'C22 H18 N2 O6, C H4 O'
_chemical_formula_sum 'C23 H22 N2 O7'
_chemical_formula_weight 438.43
_space_group_crystal_system triclinic
_space_group_IT_number 1
_space_group_name_Hall 'P 1'
_space_group_name_H-M_alt 'P 1'
_atom_sites_solution_hydrogens geom
_audit_creation_method SHELXL-2014/7
_audit_update_record
;
2017-10-11 deposited with the CCDC.
2017-11-01 downloaded from the CCDC.
;
_cell_angle_alpha 61.974(7)
_cell_angle_beta 80.333(11)
_cell_angle_gamma 67.602(10)
_cell_formula_units_Z 2
_cell_length_a 9.297(7)
_cell_length_b 11.515(9)
_cell_length_c 11.957(9)
_cell_measurement_reflns_used 1449
_cell_measurement_temperature 296(2)
_cell_measurement_theta_max 20.4036
_cell_measurement_theta_min 2.3697
_cell_volume 1044.6(14)
_computing_structure_refinement 'SHELXL-2014/7 (Sheldrick, 2014)'
_diffrn_ambient_temperature 296(2)
_diffrn_measured_fraction_theta_full 0.981
_diffrn_measured_fraction_theta_max 0.981
_diffrn_measurement_device_type bruker-CCD
_diffrn_radiation_type MoK\a
_diffrn_radiation_wavelength 0.71073
_diffrn_reflns_av_R_equivalents 0.0400
_diffrn_reflns_av_unetI/netI 0.0910
_diffrn_reflns_Laue_measured_fraction_full 0.981
_diffrn_reflns_Laue_measured_fraction_max 0.981
_diffrn_reflns_limit_h_max 9
_diffrn_reflns_limit_h_min -11
_diffrn_reflns_limit_k_max 7
_diffrn_reflns_limit_k_min -13
_diffrn_reflns_limit_l_max 14
_diffrn_reflns_limit_l_min -14
_diffrn_reflns_number 5277
_diffrn_reflns_point_group_measured_fraction_full 0.604
_diffrn_reflns_point_group_measured_fraction_max 0.604
_diffrn_reflns_theta_full 25.009
_diffrn_reflns_theta_max 25.009
_diffrn_reflns_theta_min 2.370
_exptl_absorpt_coefficient_mu 0.104
_exptl_absorpt_correction_T_max 1.0000
_exptl_absorpt_correction_T_min 0.8787
_exptl_absorpt_correction_type multi-scan
_exptl_absorpt_process_details
;
SADABS-2008/1 (Bruker,2008) was used for absorption correction.
wR2(int) was 0.0696 before and 0.0534 after correction.
The Ratio of minimum to maximum transmission is 0.8787.
The \l/2 correction factor is 0.0015.
;
_exptl_crystal_colour colorless
_exptl_crystal_density_diffrn 1.394
_exptl_crystal_description needle
_exptl_crystal_F_000 460
_exptl_crystal_size_max 0.210
_exptl_crystal_size_mid 0.200
_exptl_crystal_size_min 0.190
_refine_diff_density_max 0.397
_refine_diff_density_min -0.282
_refine_diff_density_rms 0.073
_refine_ls_abs_structure_details
;
 Flack x determined using 600 quotients [(I+)-(I-)]/[(I+)+(I-)]
 (Parsons, Flack and Wagner, Acta Cryst. B69 (2013) 249-259).
;
_refine_ls_extinction_coef 0.033(5)
_refine_ls_extinction_expression Fc^*^=kFc[1+0.001xFc^2^\l^3^/sin(2\q)]^-1/4^
_refine_ls_extinction_method 'SHELXL-2014/7 (Sheldrick 2014'
_refine_ls_goodness_of_fit_ref 1.028
_refine_ls_hydrogen_treatment constr
_refine_ls_matrix_type full
_refine_ls_number_parameters 586
_refine_ls_number_reflns 4450
_refine_ls_number_restraints 3
_refine_ls_restrained_S_all 1.027
_refine_ls_R_factor_all 0.0863
_refine_ls_R_factor_gt 0.0699
_refine_ls_shift/su_max 0.004
_refine_ls_shift/su_mean 0.000
_refine_ls_structure_factor_coef Fsqd
_refine_ls_weighting_details 'w=1/[\s^2^(Fo^2^)+(0.1236P)^2^] where P=(Fo^2^+2Fc^2^)/3'
_refine_ls_weighting_scheme calc
_refine_ls_wR_factor_gt 0.1773
_refine_ls_wR_factor_ref 0.2000
_reflns_Friedel_coverage 0.232
_reflns_Friedel_fraction_full 0.227
_reflns_Friedel_fraction_max 0.227
_reflns_number_gt 3439
_reflns_number_total 4450
_reflns_threshold_expression 'I > 2\s(I)'
_cod_data_source_file c7qo00931c2.cif
_cod_data_source_block 9
_cod_database_code 1553941
_shelx_shelxl_version_number 2014/7
_shelx_space_group_comment
;
The symmetry employed for this shelxl refinement is uniquely defined
by the following loop, which should always be used as a source of
symmetry information in preference to the above space-group names.
They are only intended as comments.
;

loop_
_space_group_symop_operation_xyz
'x, y, z'

loop_
_atom_site_label
_atom_site_type_symbol
_atom_site_fract_x
_atom_site_fract_y
_atom_site_fract_z
_atom_site_U_iso_or_equiv
_atom_site_adp_type
_atom_site_occupancy
_atom_site_site_symmetry_order
_atom_site_calc_flag
_atom_site_refinement_flags_posn
_atom_site_refinement_flags_adp
O1 O -0.5158(5) -0.2645(3) 0.8780(3) 0.0724(13) Uani 1 1 d . .
O2 O -0.5070(4) -0.0658(3) 0.8744(3) 0.0607(10) Uani 1 1 d . .
O3 O -0.9373(4) 0.5079(3) 0.2291(3) 0.0503(9) Uani 1 1 d . .
O4 O -0.8625(4) 0.7131(3) 0.5631(3) 0.0499(9) Uani 1 1 d . .
H4 H -0.8047 0.6453 0.6207 0.075 Uiso 1 1 calc R U
O5 O -0.7414(5) 0.7903(4) 0.1478(5) 0.0913(18) Uani 1 1 d . .
O6 O -0.9555(4) 0.9724(3) 0.1204(3) 0.0610(11) Uani 1 1 d . .
O7 O -0.2781(4) 0.8848(3) 0.0689(3) 0.0510(10) Uani 1 1 d . .
O8 O -0.4705(5) 1.0780(3) 0.0722(3) 0.0675(13) Uani 1 1 d . .
O9 O -0.4424(4) 0.2937(3) 0.7075(3) 0.0493(9) Uani 1 1 d . .
O10 O -0.0199(4) 0.1005(3) 0.3697(3) 0.0508(9) Uani 1 1 d . .
H10A H -0.0185 0.1649 0.2995 0.076 Uiso 1 1 calc R U
O11 O -0.0684(5) -0.1680(3) 0.8126(3) 0.0649(12) Uani 1 1 d . .
O12 O -0.0350(5) 0.0156(4) 0.8063(4) 0.0803(13) Uani 1 1 d . .
O13 O 0.0104(5) 0.3307(4) 0.1606(4) 0.0737(12) Uani 1 1 d . .
H13A H 0.0262 0.3761 0.1903 0.110 Uiso 1 1 calc R U
O14 O 0.3145(5) 0.4849(4) 0.7624(3) 0.0755(14) Uani 1 1 d . .
H14 H 0.3724 0.4386 0.7268 0.113 Uiso 1 1 calc R U
N1 N -0.8726(4) 0.6069(3) 0.3326(3) 0.0386(10) Uani 1 1 d . .
N2 N -0.8156(4) 0.4214(3) 0.5322(3) 0.0365(9) Uani 1 1 d . .
N3 N -0.2661(4) 0.3871(3) 0.4059(3) 0.0335(9) Uani 1 1 d . .
N4 N -0.2375(4) 0.1983(3) 0.6036(3) 0.0370(9) Uani 1 1 d . .
C1 C -0.8822(5) 0.4989(4) 0.3200(4) 0.0408(12) Uani 1 1 d . .
C2 C -0.8196(5) 0.3741(4) 0.4402(4) 0.0374(11) Uani 1 1 d . .
C3 C -0.7782(5) 0.2418(4) 0.4599(4) 0.0401(12) Uani 1 1 d . .
H3 H -0.7940 0.2322 0.3904 0.048 Uiso 1 1 calc R U
C4 C -0.7127(5) 0.1092(4) 0.5711(4) 0.0410(12) Uani 1 1 d . .
C5 C -0.6434(5) 0.1004(4) 0.6710(4) 0.0416(12) Uani 1 1 d . .
H5 H -0.6393 0.1797 0.6714 0.050 Uiso 1 1 calc R U
C6 C -0.5814(5) -0.0312(4) 0.7689(4) 0.0399(12) Uani 1 1 d . .
C7 C -0.4545(7) -0.2157(5) 0.9408(5) 0.0626(17) Uani 1 1 d . .
H7A H -0.3417 -0.2540 0.9419 0.075 Uiso 1 1 calc R U
H7B H -0.4898 -0.2453 1.0277 0.075 Uiso 1 1 calc R U
C8 C -0.5848(6) -0.1495(4) 0.7691(4) 0.0503(14) Uani 1 1 d . .
C9 C -0.6550(7) -0.1440(4) 0.6761(5) 0.0606(16) Uani 1 1 d . .
H9 H -0.6615 -0.2242 0.6793 0.073 Uiso 1 1 calc R U
C10 C -0.7181(6) -0.0112(4) 0.5739(5) 0.0520(14) Uani 1 1 d . .
H10 H -0.7646 -0.0036 0.5066 0.062 Uiso 1 1 calc R U
C11 C -0.8801(8) 1.0655(6) 0.0235(6) 0.083(2) Uani 1 1 d . .
H11A H -0.9547 1.1401 -0.0415 0.124 Uiso 1 1 calc R U
H11B H -0.7972 1.0137 -0.0130 0.124 Uiso 1 1 calc R U
H11C H -0.8388 1.1042 0.0608 0.124 Uiso 1 1 calc R U
C12 C -0.8737(5) 0.8376(4) 0.1746(4) 0.0443(13) Uani 1 1 d . .
C13 C -0.9646(5) 0.7541(4) 0.2702(4) 0.0409(12) Uani 1 1 d . .
H13 H -1.0554 0.7663 0.2290 0.049 Uiso 1 1 calc R U
C14 C -1.0193(5) 0.7947(4) 0.3825(4) 0.0463(14) Uani 1 1 d . .
H14A H -0.9956 0.8766 0.3653 0.056 Uiso 1 1 calc R U
H14B H -1.1307 0.8161 0.3936 0.056 Uiso 1 1 calc R U
C15 C -0.9304(5) 0.6665(4) 0.5038(4) 0.0399(12) Uani 1 1 d . .
C16 C -0.8117(5) 0.5654(3) 0.4543(4) 0.0330(10) Uani 1 1 d . .
H16 H -0.7068 0.5686 0.4486 0.040 Uiso 1 1 calc R U
C17 C -1.0232(5) 0.5761(4) 0.5939(4) 0.0391(11) Uani 1 1 d . .
C18 C -1.1522(6) 0.6096(4) 0.6608(4) 0.0502(14) Uani 1 1 d . .
H18 H -1.1986 0.7009 0.6514 0.060 Uiso 1 1 calc R U
C19 C -1.2143(6) 0.5092(5) 0.7421(5) 0.0541(14) Uani 1 1 d . .
H19 H -1.3019 0.5321 0.7887 0.065 Uiso 1 1 calc R U
C20 C -1.1471(5) 0.3749(4) 0.7547(4) 0.0474(13) Uani 1 1 d . .
H20 H -1.1907 0.3079 0.8097 0.057 Uiso 1 1 calc R U
C21 C -1.0148(5) 0.3363(4) 0.6869(4) 0.0414(12) Uani 1 1 d . .
H21 H -0.9702 0.2452 0.6954 0.050 Uiso 1 1 calc R U
C22 C -0.9534(5) 0.4384(4) 0.6070(4) 0.0379(11) Uani 1 1 d . .
C23 C -0.3405(5) 0.7116(4) 0.2729(4) 0.0390(11) Uani 1 1 d . .
H23 H -0.2614 0.6335 0.2704 0.047 Uiso 1 1 calc R U
C24 C -0.3605(5) 0.8437(4) 0.1772(4) 0.0359(11) Uani 1 1 d . .
C25 C -0.3366(6) 1.0354(5) 0.0117(5) 0.0561(15) Uani 1 1 d . .
H25A H -0.2599 1.0694 0.0198 0.067 Uiso 1 1 calc R U
H25B H -0.3580 1.0729 -0.0777 0.067 Uiso 1 1 calc R U
C26 C -0.4761(6) 0.9608(4) 0.1792(4) 0.0519(14) Uani 1 1 d . .
C27 C -0.5792(8) 0.9498(5) 0.2786(5) 0.073(2) Uani 1 1 d . .
H27 H -0.6591 1.0281 0.2800 0.088 Uiso 1 1 calc R U
C28 C -0.5573(6) 0.8158(4) 0.3760(4) 0.0538(15) Uani 1 1 d . .
H28 H -0.6228 0.8051 0.4453 0.065 Uiso 1 1 calc R U
C29 C -0.4420(5) 0.6982(4) 0.3737(4) 0.0403(12) Uani 1 1 d . .
C30 C -0.4312(5) 0.5635(4) 0.4822(4) 0.0374(11) Uani 1 1 d . .
H30 H -0.4867 0.5706 0.5524 0.045 Uiso 1 1 calc R U
C31 C -0.3560(5) 0.4325(4) 0.4983(4) 0.0345(11) Uani 1 1 d . .
C32 C -0.3531(5) 0.3048(4) 0.6161(4) 0.0366(11) Uani 1 1 d . .
C33 C 0.0454(8) -0.2568(6) 0.9136(6) 0.085(2) Uani 1 1 d . .
H33A H 0.1331 -0.2260 0.8921 0.127 Uiso 1 1 calc R U
H33B H 0.0787 -0.3518 0.9259 0.127 Uiso 1 1 calc R U
H33C H 0.0002 -0.2517 0.9902 0.127 Uiso 1 1 calc R U
C34 C -0.0954(6) -0.0328(4) 0.7656(4) 0.0451(13) Uani 1 1 d . .
C35 C -0.2174(5) 0.0513(4) 0.6617(4) 0.0400(11) Uani 1 1 d . .
H35 H -0.3165 0.0393 0.6976 0.048 Uiso 1 1 calc R U
C36 C -0.1763(6) 0.0125(4) 0.5507(4) 0.0486(13) Uani 1 1 d . .
H36A H -0.2576 -0.0132 0.5372 0.058 Uiso 1 1 calc R U
H36B H -0.0793 -0.0662 0.5682 0.058 Uiso 1 1 calc R U
C37 C -0.1611(5) 0.2431(4) 0.4833(4) 0.0345(11) Uani 1 1 d . .
H37 H -0.0561 0.2394 0.4914 0.041 Uiso 1 1 calc R U
C38 C -0.1605(5) 0.1440(4) 0.4320(4) 0.0387(12) Uani 1 1 d . .
C39 C -0.2997(5) 0.2353(4) 0.3439(4) 0.0418(12) Uani 1 1 d . .
C40 C -0.3667(6) 0.2006(5) 0.2730(5) 0.0548(13) Uani 1 1 d . .
H40 H -0.3310 0.1100 0.2804 0.066 Uiso 1 1 calc R U
C41 C -0.4891(6) 0.3068(5) 0.1906(5) 0.0617(15) Uani 1 1 d . .
H41 H -0.5340 0.2866 0.1411 0.074 Uiso 1 1 calc R U
C42 C -0.5452(5) 0.4399(5) 0.1806(4) 0.0498(14) Uani 1 1 d . .
H42 H -0.6280 0.5079 0.1256 0.060 Uiso 1 1 calc R U
C43 C -0.4792(5) 0.4745(4) 0.2522(4) 0.0417(12) Uani 1 1 d . .
H43 H -0.5175 0.5642 0.2471 0.050 Uiso 1 1 calc R U
C44 C -0.3543(5) 0.3698(4) 0.3313(4) 0.0382(11) Uani 1 1 d . .
C45 C -0.1091(9) 0.4193(7) 0.0674(6) 0.089(2) Uani 1 1 d . .
H45A H -0.0660 0.4697 -0.0114 0.133 Uiso 1 1 calc R U
H45B H -0.1868 0.4847 0.0939 0.133 Uiso 1 1 calc R U
H45C H -0.1555 0.3637 0.0565 0.133 Uiso 1 1 calc R U
C46 C 0.2626(14) 0.3989(10) 0.8724(8) 0.171(6) Uani 1 1 d . .
H46A H 0.2789 0.3124 0.8702 0.257 Uiso 1 1 calc R U
H46B H 0.1536 0.4440 0.8810 0.257 Uiso 1 1 calc R U
H46C H 0.3188 0.3797 0.9430 0.257 Uiso 1 1 calc R U

loop_
_atom_site_aniso_label
_atom_site_aniso_U_11
_atom_site_aniso_U_22
_atom_site_aniso_U_33
_atom_site_aniso_U_23
_atom_site_aniso_U_13
_atom_site_aniso_U_12
O1 0.113(3) 0.0320(15) 0.0536(19) -0.0053(13) -0.0255(19) -0.0134(16)
O2 0.081(2) 0.0378(14) 0.0545(18) -0.0086(12) -0.0258(15) -0.0163(13)
O3 0.0638(18) 0.0442(14) 0.0412(15) -0.0140(10) -0.0111(13) -0.0185(12)
O4 0.0629(17) 0.0399(12) 0.0529(16) -0.0213(10) -0.0033(14) -0.0214(11)
O5 0.067(2) 0.046(2) 0.099(3) 0.001(2) 0.022(2) -0.0096(17)
O6 0.075(2) 0.0249(13) 0.0582(19) -0.0040(12) -0.0021(17) -0.0096(13)
O7 0.0548(17) 0.0411(14) 0.0422(15) -0.0107(11) 0.0045(14) -0.0134(12)
O8 0.098(3) 0.0321(15) 0.0470(18) -0.0053(13) 0.0047(19) -0.0142(16)
O9 0.0589(17) 0.0405(14) 0.0387(15) -0.0149(10) 0.0055(14) -0.0128(12)
O10 0.0554(17) 0.0389(13) 0.0485(15) -0.0223(10) 0.0008(14) -0.0033(12)
O11 0.092(2) 0.0244(14) 0.059(2) -0.0064(12) -0.0167(18) -0.0098(14)
O12 0.102(3) 0.0470(17) 0.082(2) -0.0134(15) -0.040(2) -0.0192(16)
O13 0.097(2) 0.0600(17) 0.066(2) -0.0232(14) -0.0082(19) -0.0313(15)
O14 0.089(3) 0.061(2) 0.0529(19) -0.0241(14) 0.0003(19) -0.0033(18)
N1 0.0482(18) 0.0240(13) 0.0356(17) -0.0079(11) -0.0070(15) -0.0082(12)
N2 0.0421(17) 0.0281(13) 0.0377(16) -0.0125(11) -0.0022(14) -0.0121(11)
N3 0.0404(17) 0.0232(12) 0.0329(15) -0.0128(10) 0.0010(13) -0.0067(11)
N4 0.0473(18) 0.0242(13) 0.0325(15) -0.0125(10) 0.0016(14) -0.0060(12)
C1 0.041(2) 0.0361(17) 0.045(2) -0.0174(14) -0.0034(17) -0.0118(14)
C2 0.047(2) 0.0279(16) 0.0335(19) -0.0131(12) -0.0064(17) -0.0065(14)
C3 0.050(2) 0.0290(16) 0.038(2) -0.0141(13) -0.0010(18) -0.0111(15)
C4 0.048(2) 0.0326(16) 0.0398(19) -0.0191(13) 0.0027(17) -0.0087(15)
C5 0.051(2) 0.0321(17) 0.041(2) -0.0144(14) -0.0042(18) -0.0132(15)
C6 0.047(2) 0.0338(18) 0.0299(19) -0.0079(14) -0.0062(17) -0.0110(15)
C7 0.079(3) 0.041(2) 0.050(3) -0.0015(19) -0.020(2) -0.019(2)
C8 0.067(3) 0.0269(18) 0.044(2) -0.0087(15) -0.004(2) -0.0102(18)
C9 0.105(4) 0.0248(18) 0.045(2) -0.0087(15) -0.014(3) -0.018(2)
C10 0.074(3) 0.0317(18) 0.045(2) -0.0153(14) -0.009(2) -0.0111(18)
C11 0.110(4) 0.040(3) 0.068(4) 0.009(2) -0.012(3) -0.032(2)
C12 0.058(3) 0.0277(18) 0.031(2) -0.0046(14) -0.0041(19) -0.0074(17)
C13 0.037(2) 0.0290(17) 0.047(2) -0.0117(14) -0.0085(17) -0.0044(14)
C14 0.052(2) 0.0279(18) 0.043(2) -0.0133(15) 0.001(2) -0.0015(17)
C15 0.049(2) 0.0310(16) 0.038(2) -0.0135(13) -0.0044(17) -0.0128(14)
C16 0.0412(19) 0.0220(15) 0.0321(18) -0.0084(12) -0.0061(15) -0.0091(13)
C17 0.046(2) 0.0262(16) 0.039(2) -0.0114(13) -0.0024(17) -0.0097(14)
C18 0.058(3) 0.0370(19) 0.050(2) -0.0211(15) 0.007(2) -0.0118(17)
C19 0.058(3) 0.061(2) 0.049(2) -0.0308(16) 0.007(2) -0.0203(18)
C20 0.055(2) 0.057(2) 0.038(2) -0.0209(15) 0.0074(18) -0.0305(16)
C21 0.056(2) 0.0319(16) 0.038(2) -0.0134(13) -0.0037(18) -0.0172(15)
C22 0.046(2) 0.0341(17) 0.0288(18) -0.0094(13) -0.0017(16) -0.0143(15)
C23 0.042(2) 0.0291(16) 0.042(2) -0.0138(13) -0.0077(17) -0.0070(14)
C24 0.047(2) 0.0336(17) 0.0234(17) -0.0106(12) -0.0038(15) -0.0118(14)
C25 0.065(3) 0.044(2) 0.047(3) -0.0066(18) -0.002(2) -0.0223(18)
C26 0.078(3) 0.0262(18) 0.045(2) -0.0125(15) -0.002(2) -0.0139(18)
C27 0.103(4) 0.026(2) 0.061(3) -0.0157(18) 0.022(3) -0.006(2)
C28 0.084(3) 0.0315(17) 0.041(2) -0.0229(13) 0.016(2) -0.0133(19)
C29 0.053(2) 0.0305(16) 0.0327(19) -0.0101(13) -0.0027(17) -0.0138(15)
C30 0.050(2) 0.0328(16) 0.0276(17) -0.0120(12) 0.0035(16) -0.0160(14)
C31 0.043(2) 0.0276(15) 0.0310(18) -0.0142(12) 0.0010(16) -0.0096(13)
C32 0.0393(19) 0.0293(16) 0.0360(19) -0.0124(13) -0.0038(16) -0.0077(14)
C33 0.105(4) 0.033(3) 0.062(3) 0.012(2) -0.028(3) -0.001(3)
C34 0.066(3) 0.0254(18) 0.0246(19) -0.0033(14) -0.0031(19) -0.0055(17)
C35 0.047(2) 0.0282(16) 0.040(2) -0.0115(13) -0.0009(17) -0.0122(14)
C36 0.073(3) 0.0292(17) 0.039(2) -0.0130(14) -0.010(2) -0.0106(17)
C37 0.0348(19) 0.0286(16) 0.0329(18) -0.0114(12) -0.0048(16) -0.0044(14)
C38 0.049(2) 0.0284(16) 0.0312(18) -0.0121(13) 0.0003(17) -0.0076(15)
C39 0.050(2) 0.0294(17) 0.041(2) -0.0135(13) -0.0072(17) -0.0093(15)
C40 0.067(3) 0.0456(19) 0.058(2) -0.0292(14) -0.019(2) -0.0094(17)
C41 0.072(3) 0.062(2) 0.057(2) -0.0273(17) -0.022(2) -0.0189(19)
C42 0.052(2) 0.049(2) 0.040(2) -0.0170(16) -0.0106(19) -0.0086(18)
C43 0.043(2) 0.0349(18) 0.038(2) -0.0130(14) -0.0037(18) -0.0072(15)
C44 0.045(2) 0.0360(17) 0.0313(19) -0.0138(13) 0.0014(16) -0.0132(14)
C45 0.105(4) 0.093(4) 0.059(4) -0.018(3) -0.010(3) -0.041(3)
C46 0.196(9) 0.128(7) 0.074(5) -0.030(4) 0.020(6) 0.033(7)

loop_
_atom_type_symbol
_atom_type_description
_atom_type_scat_dispersion_real
_atom_type_scat_dispersion_imag
_atom_type_scat_source
C C 0.0030 0.0020 'International Tables Vol C Tables 4.2.6.8 and 6.1.1.4'
H H 0.0000 0.0000 'International Tables Vol C Tables 4.2.6.8 and 6.1.1.4'
N N 0.0060 0.0030 'International Tables Vol C Tables 4.2.6.8 and 6.1.1.4'
O O 0.0110 0.0060 'International Tables Vol C Tables 4.2.6.8 and 6.1.1.4'

loop_
_geom_angle_atom_site_label_1
_geom_angle_atom_site_label_2
_geom_angle_atom_site_label_3
_geom_angle
C8 O1 C7 106.0(4)
C6 O2 C7 105.6(4)
C15 O4 H4 109.5
C12 O6 C11 117.6(4)
C24 O7 C25 105.5(3)
C26 O8 C25 106.1(3)
C38 O10 H10A 109.5
C34 O11 C33 115.3(5)
C45 O13 H13A 109.5
C46 O14 H14 109.5
C1 N1 C13 128.6(4)
C1 N1 C16 113.5(3)
C13 N1 C16 112.9(4)
C22 N2 C2 114.9(4)
C22 N2 C16 104.8(3)
C2 N2 C16 104.3(3)
C44 N3 C31 114.4(3)
C44 N3 C37 104.1(3)
C31 N3 C37 104.1(3)
C32 N4 C37 112.6(3)
C32 N4 C35 129.6(4)
C37 N4 C35 112.9(3)
O3 C1 N1 126.0(3)
O3 C1 C2 129.0(4)
N1 C1 C2 104.9(4)
C3 C2 N2 126.7(3)
C3 C2 C1 125.2(4)
N2 C2 C1 108.1(4)
C2 C3 C4 131.4(5)
C2 C3 H3 114.3
C4 C3 H3 114.3
C10 C4 C5 120.2(4)
C10 C4 C3 117.6(5)
C5 C4 C3 122.2(4)
C6 C5 C4 116.7(4)
C6 C5 H5 121.6
C4 C5 H5 121.6
O2 C6 C8 110.2(3)
O2 C6 C5 127.3(5)
C8 C6 C5 122.4(5)
O1 C7 O2 108.1(4)
O1 C7 H7A 110.1
O2 C7 H7A 110.1
O1 C7 H7B 110.1
O2 C7 H7B 110.1
H7A C7 H7B 108.4
C9 C8 O1 128.1(5)
C9 C8 C6 122.3(4)
O1 C8 C6 109.5(5)
C8 C9 C10 116.7(5)
C8 C9 H9 121.6
C10 C9 H9 121.6
C4 C10 C9 121.6(5)
C4 C10 H10 119.2
C9 C10 H10 119.2
O6 C11 H11A 109.5
O6 C11 H11B 109.5
H11A C11 H11B 109.5
O6 C11 H11C 109.5
H11A C11 H11C 109.5
H11B C11 H11C 109.5
O5 C12 O6 122.6(4)
O5 C12 C13 125.1(4)
O6 C12 C13 112.3(4)
N1 C13 C12 112.0(3)
N1 C13 C14 103.3(3)
C12 C13 C14 112.9(4)
N1 C13 H13 109.5
C12 C13 H13 109.5
C14 C13 H13 109.5
C15 C14 C13 107.1(3)
C15 C14 H14A 110.3
C13 C14 H14A 110.3
C15 C14 H14B 110.3
C13 C14 H14B 110.3
H14A C14 H14B 108.5
O4 C15 C17 113.0(4)
O4 C15 C16 113.8(4)
C17 C15 C16 101.0(3)
O4 C15 C14 108.7(4)
C17 C15 C14 115.7(4)
C16 C15 C14 104.2(3)
N1 C16 N2 103.8(4)
N1 C16 C15 105.2(3)
N2 C16 C15 110.1(3)
N1 C16 H16 112.4
N2 C16 H16 112.4
C15 C16 H16 112.4
C18 C17 C22 120.1(4)
C18 C17 C15 129.6(4)
C22 C17 C15 110.3(4)
C17 C18 C19 120.2(4)
C17 C18 H18 119.9
C19 C18 H18 119.9
C20 C19 C18 119.9(5)
C20 C19 H19 120.1
C18 C19 H19 120.1
C19 C20 C21 121.7(4)
C19 C20 H20 119.1
C21 C20 H20 119.1
C22 C21 C20 117.4(4)
C22 C21 H21 121.3
C20 C21 H21 121.3
C21 C22 C17 120.7(4)
C21 C22 N2 127.0(4)
C17 C22 N2 112.3(4)
C24 C23 C29 117.8(4)
C24 C23 H23 121.1
C29 C23 H23 121.1
O7 C24 C23 129.3(4)
O7 C24 C26 108.5(3)
C23 C24 C26 122.1(4)
O8 C25 O7 108.2(4)
O8 C25 H25A 110.0
O7 C25 H25A 110.0
O8 C25 H25B 110.0
O7 C25 H25B 110.0
H25A C25 H25B 108.4
O8 C26 C24 110.0(4)
O8 C26 C27 129.0(4)
C24 C26 C27 121.0(4)
C26 C27 C28 116.6(4)
C26 C27 H27 121.7
C28 C27 H27 121.7
C29 C28 C27 122.4(5)
C29 C28 H28 118.8
C27 C28 H28 118.8
C28 C29 C23 120.0(4)
C28 C29 C30 117.0(4)
C23 C29 C30 123.0(4)
C31 C30 C29 131.4(4)
C31 C30 H30 114.3
C29 C30 H30 114.3
C30 C31 N3 127.6(3)
C30 C31 C32 125.3(4)
N3 C31 C32 107.1(3)
O9 C32 N4 125.5(3)
O9 C32 C31 128.3(3)
N4 C32 C31 106.2(3)
O11 C33 H33A 109.5
O11 C33 H33B 109.5
H33A C33 H33B 109.5
O11 C33 H33C 109.5
H33A C33 H33C 109.5
H33B C33 H33C 109.5
O12 C34 O11 123.3(4)
O12 C34 C35 125.4(4)
O11 C34 C35 111.3(5)
N4 C35 C34 111.0(4)
N4 C35 C36 104.1(3)
C34 C35 C36 114.1(4)
N4 C35 H35 109.1
C34 C35 H35 109.1
C36 C35 H35 109.1
C35 C36 C38 106.8(4)
C35 C36 H36A 110.4
C38 C36 H36A 110.4
C35 C36 H36B 110.4
C38 C36 H36B 110.4
H36A C36 H36B 108.6
N4 C37 N3 104.4(3)
N4 C37 C38 104.1(3)
N3 C37 C38 110.3(4)
N4 C37 H37 112.5
N3 C37 H37 112.5
C38 C37 H37 112.5
O10 C38 C39 113.3(4)
O10 C38 C37 113.6(4)
C39 C38 C37 100.0(3)
O10 C38 C36 108.2(3)
C39 C38 C36 116.5(4)
C37 C38 C36 104.9(4)
C44 C39 C40 120.2(4)
C44 C39 C38 111.5(4)
C40 C39 C38 128.1(4)
C41 C40 C39 117.5(5)
C41 C40 H40 121.2
C39 C40 H40 121.2
C42 C41 C40 121.9(6)
C42 C41 H41 119.0
C40 C41 H41 119.0
C41 C42 C43 120.6(4)
C41 C42 H42 119.7
C43 C42 H42 119.7
C44 C43 C42 117.4(4)
C44 C43 H43 121.3
C42 C43 H43 121.3
C39 C44 C43 122.3(5)
C39 C44 N3 112.2(3)
C43 C44 N3 125.5(4)
O13 C45 H45A 109.5
O13 C45 H45B 109.5
H45A C45 H45B 109.5
O13 C45 H45C 109.5
H45A C45 H45C 109.5
H45B C45 H45C 109.5
O14 C46 H46A 109.5
O14 C46 H46B 109.5
H46A C46 H46B 109.5
O14 C46 H46C 109.5
H46A C46 H46C 109.5
H46B C46 H46C 109.5

loop_
_geom_bond_atom_site_label_1
_geom_bond_atom_site_label_2
_geom_bond_distance
O1 C8 1.369(5)
O1 C7 1.410(8)
O2 C6 1.357(6)
O2 C7 1.431(6)
O3 C1 1.222(6)
O4 C15 1.397(6)
O4 H4 0.8200
O5 C12 1.198(6)
O6 C12 1.314(5)
O6 C11 1.455(7)
O7 C24 1.362(5)
O7 C25 1.436(6)
O8 C26 1.367(5)
O8 C25 1.371(6)
O9 C32 1.243(5)
O10 C38 1.428(5)
O10 H10A 0.8200
O11 C34 1.316(5)
O11 C33 1.437(7)
O12 C34 1.203(8)
O13 C45 1.414(8)
O13 H13A 0.8200
O14 C46 1.368(10)
O14 H14 0.8200
N1 C1 1.358(6)
N1 C13 1.443(5)
N1 C16 1.444(6)
N2 C22 1.439(5)
N2 C2 1.449(6)
N2 C16 1.484(5)
N3 C44 1.429(6)
N3 C31 1.447(5)
N3 C37 1.479(4)
N4 C32 1.340(5)
N4 C37 1.442(5)
N4 C35 1.442(5)
C1 C2 1.474(5)
C2 C3 1.332(6)
C3 C4 1.458(5)
C3 H3 0.9300
C4 C10 1.391(7)
C4 C5 1.395(7)
C5 C6 1.376(5)
C5 H5 0.9300
C6 C8 1.373(7)
C7 H7A 0.9700
C7 H7B 0.9700
C8 C9 1.346(8)
C9 C10 1.406(6)
C9 H9 0.9300
C10 H10 0.9300
C11 H11A 0.9600
C11 H11B 0.9600
C11 H11C 0.9600
C12 C13 1.486(6)
C13 C14 1.568(7)
C13 H13 0.9800
C14 C15 1.558(5)
C14 H14A 0.9700
C14 H14B 0.9700
C15 C17 1.519(6)
C15 C16 1.540(6)
C16 H16 0.9800
C17 C18 1.357(6)
C17 C22 1.406(6)
C18 C19 1.371(7)
C18 H18 0.9300
C19 C20 1.371(7)
C19 H19 0.9300
C20 C21 1.398(6)
C20 H20 0.9300
C21 C22 1.376(6)
C21 H21 0.9300
C23 C24 1.370(5)
C23 C29 1.385(6)
C23 H23 0.9300
C24 C26 1.375(6)
C25 H25A 0.9700
C25 H25B 0.9700
C26 C27 1.384(8)
C27 C28 1.389(6)
C27 H27 0.9300
C28 C29 1.379(6)
C28 H28 0.9300
C29 C30 1.461(5)
C30 C31 1.330(5)
C30 H30 0.9300
C31 C32 1.478(5)
C33 H33A 0.9600
C33 H33B 0.9600
C33 H33C 0.9600
C34 C35 1.508(6)
C35 C36 1.538(7)
C35 H35 0.9800
C36 C38 1.551(6)
C36 H36A 0.9700
C36 H36B 0.9700
C37 C38 1.526(7)
C37 H37 0.9800
C38 C39 1.507(6)
C39 C44 1.373(6)
C39 C40 1.398(8)
C40 C41 1.394(6)
C40 H40 0.9300
C41 C42 1.369(7)
C41 H41 0.9300
C42 C43 1.397(8)
C42 H42 0.9300
C43 C44 1.389(5)
C43 H43 0.9300
C45 H45A 0.9600
C45 H45B 0.9600
C45 H45C 0.9600
C46 H46A 0.9600
C46 H46B 0.9600
C46 H46C 0.9600

loop_
_geom_torsion_atom_site_label_1
_geom_torsion_atom_site_label_2
_geom_torsion_atom_site_label_3
_geom_torsion_atom_site_label_4
_geom_torsion
C13 N1 C1 O3 22.9(7)
C16 N1 C1 O3 175.9(4)
C13 N1 C1 C2 -154.5(4)
C16 N1 C1 C2 -1.6(5)
C22 N2 C2 C3 -87.4(5)
C16 N2 C2 C3 158.5(4)
C22 N2 C2 C1 91.0(4)
C16 N2 C2 C1 -23.1(4)
O3 C1 C2 C3 16.8(7)
N1 C1 C2 C3 -165.8(4)
O3 C1 C2 N2 -161.6(4)
N1 C1 C2 N2 15.7(5)
N2 C2 C3 C4 -3.1(8)
C1 C2 C3 C4 178.7(5)
C2 C3 C4 C10 164.0(5)
C2 C3 C4 C5 -17.4(8)
C10 C4 C5 C6 0.6(6)
C3 C4 C5 C6 -178.0(4)
C7 O2 C6 C8 3.0(5)
C7 O2 C6 C5 -175.5(5)
C4 C5 C6 O2 179.1(4)
C4 C5 C6 C8 0.8(7)
C8 O1 C7 O2 7.5(6)
C6 O2 C7 O1 -6.5(6)
C7 O1 C8 C9 177.7(6)
C7 O1 C8 C6 -5.8(6)
O2 C6 C8 C9 178.5(5)
C5 C6 C8 C9 -2.9(8)
O2 C6 C8 O1 1.8(6)
C5 C6 C8 O1 -179.7(4)
O1 C8 C9 C10 179.5(5)
C6 C8 C9 C10 3.4(8)
C5 C4 C10 C9 0.1(7)
C3 C4 C10 C9 178.7(5)
C8 C9 C10 C4 -2.1(8)
C11 O6 C12 O5 0.6(9)
C11 O6 C12 C13 -179.1(5)
C1 N1 C13 C12 -108.6(5)
C16 N1 C13 C12 98.3(5)
C1 N1 C13 C14 129.6(5)
C16 N1 C13 C14 -23.5(5)
O5 C12 C13 N1 2.4(8)
O6 C12 C13 N1 -177.9(4)
O5 C12 C13 C14 118.5(6)
O6 C12 C13 C14 -61.8(6)
N1 C13 C14 C15 8.4(5)
C12 C13 C14 C15 -112.9(4)
C13 C14 C15 O4 129.4(4)
C13 C14 C15 C17 -102.2(5)
C13 C14 C15 C16 7.7(5)
C1 N1 C16 N2 -12.5(4)
C13 N1 C16 N2 144.8(3)
C1 N1 C16 C15 -128.3(4)
C13 N1 C16 C15 29.1(5)
C22 N2 C16 N1 -100.0(4)
C2 N2 C16 N1 21.2(4)
C22 N2 C16 C15 12.2(5)
C2 N2 C16 C15 133.4(4)
O4 C15 C16 N1 -139.3(3)
C17 C15 C16 N1 99.3(4)
C14 C15 C16 N1 -21.0(5)
O4 C15 C16 N2 109.4(4)
C17 C15 C16 N2 -12.0(4)
C14 C15 C16 N2 -132.3(4)
O4 C15 C17 C18 63.1(6)
C16 C15 C17 C18 -174.9(5)
C14 C15 C17 C18 -63.1(7)
O4 C15 C17 C22 -114.6(4)
C16 C15 C17 C22 7.4(5)
C14 C15 C17 C22 119.2(4)
C22 C17 C18 C19 0.5(8)
C15 C17 C18 C19 -177.0(5)
C17 C18 C19 C20 -0.9(8)
C18 C19 C20 C21 0.4(8)
C19 C20 C21 C22 0.4(7)
C20 C21 C22 C17 -0.8(7)
C20 C21 C22 N2 177.5(4)
C18 C17 C22 C21 0.3(7)
C15 C17 C22 C21 178.3(4)
C18 C17 C22 N2 -178.2(4)
C15 C17 C22 N2 -0.2(5)
C2 N2 C22 C21 60.3(5)
C16 N2 C22 C21 174.2(5)
C2 N2 C22 C17 -121.3(4)
C16 N2 C22 C17 -7.4(5)
C25 O7 C24 C23 -172.8(5)
C25 O7 C24 C26 7.0(6)
C29 C23 C24 O7 -179.8(5)
C29 C23 C24 C26 0.4(8)
C26 O8 C25 O7 12.7(6)
C24 O7 C25 O8 -12.3(6)
C25 O8 C26 C24 -8.4(7)
C25 O8 C26 C27 173.0(7)
O7 C24 C26 O8 0.6(6)
C23 C24 C26 O8 -179.5(5)
O7 C24 C26 C27 179.4(6)
C23 C24 C26 C27 -0.8(9)
O8 C26 C27 C28 179.9(6)
C24 C26 C27 C28 1.4(10)
C26 C27 C28 C29 -1.8(10)
C27 C28 C29 C23 1.5(9)
C27 C28 C29 C30 179.9(6)
C24 C23 C29 C28 -0.8(8)
C24 C23 C29 C30 -179.1(5)
C28 C29 C30 C31 165.5(6)
C23 C29 C30 C31 -16.1(9)
C29 C30 C31 N3 -3.1(9)
C29 C30 C31 C32 178.6(5)
C44 N3 C31 C30 -89.0(6)
C37 N3 C31 C30 158.0(5)
C44 N3 C31 C32 89.5(4)
C37 N3 C31 C32 -23.5(5)
C37 N4 C32 O9 176.0(5)
C35 N4 C32 O9 23.0(8)
C37 N4 C32 C31 -1.1(6)
C35 N4 C32 C31 -154.2(5)
C30 C31 C32 O9 17.3(9)
N3 C31 C32 O9 -161.2(5)
C30 C31 C32 N4 -165.6(5)
N3 C31 C32 N4 15.8(5)
C33 O11 C34 O12 -2.9(7)
C33 O11 C34 C35 -179.3(4)
C32 N4 C35 C34 -105.1(5)
C37 N4 C35 C34 101.9(4)
C32 N4 C35 C36 131.6(5)
C37 N4 C35 C36 -21.3(5)
O12 C34 C35 N4 8.3(7)
O11 C34 C35 N4 -175.4(4)
O12 C34 C35 C36 125.5(5)
O11 C34 C35 C36 -58.1(5)
N4 C35 C36 C38 5.2(5)
C34 C35 C36 C38 -116.0(4)
C32 N4 C37 N3 -13.5(5)
C35 N4 C37 N3 144.2(4)
C32 N4 C37 C38 -129.2(4)
C35 N4 C37 C38 28.5(4)
C44 N3 C37 N4 -97.9(4)
C31 N3 C37 N4 22.2(5)
C44 N3 C37 C38 13.4(4)
C31 N3 C37 C38 133.6(4)
N4 C37 C38 O10 -140.7(3)
N3 C37 C38 O10 107.8(4)
N4 C37 C38 C39 98.3(3)
N3 C37 C38 C39 -13.2(4)
N4 C37 C38 C36 -22.7(4)
N3 C37 C38 C36 -134.2(4)
C35 C36 C38 O10 132.5(4)
C35 C36 C38 C39 -98.6(5)
C35 C36 C38 C37 10.9(5)
O10 C38 C39 C44 -112.8(4)
C37 C38 C39 C44 8.4(4)
C36 C38 C39 C44 120.7(4)
O10 C38 C39 C40 63.0(6)
C37 C38 C39 C40 -175.8(5)
C36 C38 C39 C40 -63.5(6)
C44 C39 C40 C41 0.0(7)
C38 C39 C40 C41 -175.5(5)
C39 C40 C41 C42 -1.4(8)
C40 C41 C42 C43 0.9(8)
C41 C42 C43 C44 1.0(7)
C40 C39 C44 C43 2.0(7)
C38 C39 C44 C43 178.2(4)
C40 C39 C44 N3 -176.8(4)
C38 C39 C44 N3 -0.6(5)
C42 C43 C44 C39 -2.5(6)
C42 C43 C44 N3 176.1(4)
C31 N3 C44 C39 -120.8(4)
C37 N3 C44 C39 -7.9(4)
C31 N3 C44 C43 60.5(5)
C37 N3 C44 C43 173.4(4)
